data_7059955
loop_
_publ_author_name
'Kadari, Lingaswamy'
'Erb, William'
'Roisnel, Thierry'
'Radha Krishna, Palakodety'
'Mongin, Florence'

_publ_section_title
;
 Iodoferrocene as a partner in N-arylation of amides
;
_journal_issue 37
_journal_name_full 'New Journal of Chemistry'
_journal_page_first 15928
_journal_page_last 15941
_journal_paper_doi 10.1039/D0NJ03470C
_journal_volume 44
_journal_year 2020
_chemical_compound_source 'synthesis as described'
_chemical_formula_moiety 'C17 H14 Fe N2 O3'
_chemical_formula_sum 'C17 H14 Fe N2 O3'
_chemical_formula_weight 350.15
_space_group_crystal_system orthorhombic
_space_group_IT_number 60
_space_group_name_Hall '-P 2n 2ab'
_space_group_name_H-M_alt 'P b c n'
_atom_sites_solution_hydrogens mixed
_atom_sites_solution_primary dual
_atom_sites_solution_secondary difmap
_audit_update_record
;
2020-07-07 deposited with the CCDC.	2020-09-04 downloaded from the CCDC.
;
_cell_angle_alpha 90
_cell_angle_beta 90
_cell_angle_gamma 90
_cell_formula_units_Z 8
_cell_length_a 18.433(3)
_cell_length_b 10.1869(16)
_cell_length_c 15.329(3)
_cell_measurement_reflns_used 9184
_cell_measurement_temperature 150(2)
_cell_measurement_theta_max 27.4837
_cell_measurement_theta_min 2.2843
_cell_measurement_wavelength 0.710730
_cell_volume 2878.4(9)
_computing_cell_refinement 'APEX3 (Bruker, 2015)'
_computing_data_collection 'Bruker APEX3 (Bruker, 2015)'
_computing_data_reduction 'SAINT (Bruker, 2014)'
_computing_molecular_graphics
;
   'SXGRAPH (L. Farrugia, 1999), Mercury (CSD, 2016)'
;
_computing_publication_material 'CRYSCALC (T. Roisnel, local program, 2019)'
_computing_structure_refinement 'SHELXL-2018_3 (Sheldrick, 2018)'
_computing_structure_solution 'SHELXT 2018_2 (Sheldrick, 2018)'
_diffrn_ambient_temperature 150(2)
_diffrn_detector '(CMOS) PHOTON 100'
_diffrn_detector_area_resol_mean 10.4167
_diffrn_measured_fraction_theta_full 0.992
_diffrn_measured_fraction_theta_max 0.993
_diffrn_measurement_device_type 'D8 VENTURE Bruker AXS'
_diffrn_measurement_method 'rotation images'
_diffrn_orient_matrix_UB_11 0.0741578
_diffrn_orient_matrix_UB_12 -0.0130829
_diffrn_orient_matrix_UB_13 0.0338406
_diffrn_orient_matrix_UB_21 -0.0094391
_diffrn_orient_matrix_UB_22 -0.0636461
_diffrn_orient_matrix_UB_23 -0.0106995
_diffrn_orient_matrix_UB_31 0.0636239
_diffrn_orient_matrix_UB_32 0.0058066
_diffrn_orient_matrix_UB_33 -0.0410308
_diffrn_radiation_monochromator 'multilayer monochromator'
_diffrn_radiation_probe x-ray
_diffrn_radiation_source 'Incoatec microfocus sealed tube'
_diffrn_radiation_type MoK\a
_diffrn_radiation_wavelength 0.71073
_diffrn_reflns_av_R_equivalents 0.0641
_diffrn_reflns_av_unetI/netI 0.0544
_diffrn_reflns_limit_h_max 23
_diffrn_reflns_limit_h_min -19
_diffrn_reflns_limit_k_max 13
_diffrn_reflns_limit_k_min -13
_diffrn_reflns_limit_l_max 19
_diffrn_reflns_limit_l_min -19
_diffrn_reflns_number 13867
_diffrn_reflns_theta_full 25.242
_diffrn_reflns_theta_max 27.496
_diffrn_reflns_theta_min 2.210
_diffrn_source_current 1.00
_diffrn_source_power 50.0
_diffrn_source_voltage 50.00
_exptl_absorpt_coefficient_mu 1.065
_exptl_absorpt_correction_T_max 0.834
_exptl_absorpt_correction_T_min 0.681
_exptl_absorpt_correction_type multi-scan
_exptl_absorpt_process_details
;
  [Sheldrick, G.M. (2014). SADABS Bruker AXS Inc., Madison, Wisconsin, USA]
;
_exptl_crystal_colour black
_exptl_crystal_density_diffrn 1.616
_exptl_crystal_description prism
_exptl_crystal_F_000 1440
_exptl_crystal_size_max 0.580
_exptl_crystal_size_mid 0.250
_exptl_crystal_size_min 0.170
_refine_diff_density_max 0.357
_refine_diff_density_min -0.374
_refine_diff_density_rms 0.081
_refine_ls_extinction_coef 0.0026(4)
_refine_ls_extinction_method 'SHELXL-2018_3 (Sheldrick 2018)'
_refine_ls_goodness_of_fit_ref 0.964
_refine_ls_hydrogen_treatment mixed
_refine_ls_matrix_type full
_refine_ls_number_parameters 212
_refine_ls_number_reflns 3282
_refine_ls_number_restraints 0
_refine_ls_restrained_S_all 0.964
_refine_ls_R_factor_all 0.0474
_refine_ls_R_factor_gt 0.0353
_refine_ls_shift/su_max 0.000
_refine_ls_shift/su_mean 0.000
_refine_ls_structure_factor_coef Fsqd
_refine_ls_weighting_details 'w=1/[\s^2^(Fo^2^)+(0.0436P)^2^+3.2544P] where P=(Fo^2^+2Fc^2^)/3'
_refine_ls_weighting_scheme calc
_refine_ls_wR_factor_gt 0.0899
_refine_ls_wR_factor_ref 0.0975
_reflns_number_gt 2721
_reflns_number_total 3282
_reflns_threshold_expression >2sigma(I)
_cod_data_source_file d0nj03470c2.cif
_cod_data_source_block WE9382
_cod_depositor_comments 'Adding full bibliography for 7059953--7059970.cif.'
_cod_database_code 7059955

loop_
_space_group_symop_operation_xyz
'x, y, z'
'-x+1/2, -y+1/2, z+1/2'
'-x, y, -z+1/2'
'x+1/2, -y+1/2, -z'
'-x, -y, -z'
'x-1/2, y-1/2, -z-1/2'
'x, -y, z-1/2'
'-x-1/2, y-1/2, z'

loop_
_atom_site_label
_atom_site_type_symbol
_atom_site_fract_x
_atom_site_fract_y
_atom_site_fract_z
_atom_site_U_iso_or_equiv
_atom_site_adp_type
_atom_site_occupancy
_atom_site_site_symmetry_order
_atom_site_calc_flag
_atom_site_refinement_flags_posn
_atom_site_refinement_flags_adp
_atom_site_refinement_flags_occupancy
_atom_site_disorder_assembly
_atom_site_disorder_group
Fe1 Fe 0.14696(2) 0.52050(3) 0.47209(2) 0.00966(11) Uani 1 1 d . . . . .
C1 C 0.20194(13) 0.3570(2) 0.51038(15) 0.0207(5) Uani 1 1 d . . . . .
H1 H 0.210909 0.281775 0.475362 0.025 Uiso 1 1 calc R U . . .
C2 C 0.24716(13) 0.4689(2) 0.51685(15) 0.0212(5) Uani 1 1 d . . . . .
H2 H 0.291711 0.481980 0.486938 0.025 Uiso 1 1 calc R U . . .
C3 C 0.21406(12) 0.5583(2) 0.57610(14) 0.0180(4) Uani 1 1 d . . . . .
H3 H 0.232639 0.641687 0.592613 0.022 Uiso 1 1 calc R U . . .
C4 C 0.14831(12) 0.5010(2) 0.60623(14) 0.0162(4) Uani 1 1 d . . . . .
H4 H 0.115315 0.539120 0.646537 0.019 Uiso 1 1 calc R U . . .
C5 C 0.14075(12) 0.3767(2) 0.56538(14) 0.0188(5) Uani 1 1 d . . . . .
H5 H 0.101670 0.317058 0.573382 0.023 Uiso 1 1 calc R U . . .
C6 C 0.13548(11) 0.68762(19) 0.39906(13) 0.0126(4) Uani 1 1 d . . . . .
H6 H 0.158807 0.769295 0.409460 0.015 Uiso 1 1 calc R U . . .
C7 C 0.06709(12) 0.6476(2) 0.43289(13) 0.0142(4) Uani 1 1 d . . . . .
H7 H 0.036509 0.698201 0.469755 0.017 Uiso 1 1 calc R U . . .
C8 C 0.05244(12) 0.5184(2) 0.40182(13) 0.0146(4) Uani 1 1 d . . . . .
H8 H 0.010299 0.468168 0.414441 0.018 Uiso 1 1 calc R U . . .
C9 C 0.11165(12) 0.4772(2) 0.34867(13) 0.0127(4) Uani 1 1 d . . . . .
H9 H 0.116222 0.394927 0.320003 0.015 Uiso 1 1 calc R U . . .
C10 C 0.16281(11) 0.58236(19) 0.34643(12) 0.0104(4) Uani 1 1 d . . . . .
N11 N 0.22918(10) 0.59078(17) 0.30099(11) 0.0107(3) Uani 1 1 d . . . . .
H11 H 0.2449(14) 0.666(3) 0.2922(15) 0.013 Uiso 1 1 d . U . . .
C12 C 0.26845(12) 0.48736(18) 0.27380(12) 0.0106(4) Uani 1 1 d . . . . .
O13 O 0.24888(8) 0.37284(13) 0.28655(9) 0.0141(3) Uani 1 1 d . . . . .
C14 C 0.33820(12) 0.51575(19) 0.22682(12) 0.0111(4) Uani 1 1 d . . . . .
C15 C 0.38213(13) 0.4089(2) 0.20565(14) 0.0162(4) Uani 1 1 d . . . . .
H15 H 0.367403 0.322880 0.221788 0.019 Uiso 1 1 calc R U . . .
C16 C 0.44699(12) 0.4265(2) 0.16137(14) 0.0158(4) Uani 1 1 d . . . . .
H16 H 0.476883 0.353666 0.146968 0.019 Uiso 1 1 calc R U . . .
C17 C 0.46698(11) 0.5524(2) 0.13880(13) 0.0132(4) Uani 1 1 d . . . . .
C18 C 0.42517(13) 0.6604(2) 0.15863(16) 0.0214(5) Uani 1 1 d . . . . .
H18 H 0.440524 0.746037 0.142546 0.026 Uiso 1 1 calc R U . . .
C19 C 0.36030(12) 0.6416(2) 0.20248(15) 0.0187(5) Uani 1 1 d . . . . .
H19 H 0.330595 0.715039 0.216116 0.022 Uiso 1 1 calc R U . . .
N20 N 0.53614(10) 0.57211(17) 0.09229(12) 0.0165(4) Uani 1 1 d . . . . .
O21 O 0.56913(10) 0.47445(16) 0.06690(12) 0.0257(4) Uani 1 1 d . . . . .
O22 O 0.55707(10) 0.68437(16) 0.08022(13) 0.0323(4) Uani 1 1 d . . . . .

loop_
_atom_site_aniso_label
_atom_site_aniso_U_11
_atom_site_aniso_U_22
_atom_site_aniso_U_33
_atom_site_aniso_U_23
_atom_site_aniso_U_13
_atom_site_aniso_U_12
Fe1 0.00854(18) 0.01083(17) 0.00960(16) 0.00166(10) 0.00031(10) 0.00049(11)
C1 0.0244(13) 0.0181(11) 0.0195(11) 0.0033(8) -0.0016(9) 0.0096(10)
C2 0.0111(11) 0.0329(13) 0.0195(11) 0.0080(9) -0.0010(9) 0.0056(9)
C3 0.0178(11) 0.0233(11) 0.0131(10) 0.0031(8) -0.0061(8) -0.0033(9)
C4 0.0165(11) 0.0234(11) 0.0088(9) 0.0031(8) 0.0009(8) 0.0034(9)
C5 0.0199(12) 0.0184(10) 0.0180(11) 0.0093(8) -0.0035(9) -0.0021(9)
C6 0.0144(10) 0.0098(9) 0.0136(10) 0.0016(7) 0.0013(8) 0.0014(8)
C7 0.0121(10) 0.0163(10) 0.0141(9) 0.0025(8) 0.0002(8) 0.0042(8)
C8 0.0084(10) 0.0206(10) 0.0148(10) 0.0028(8) -0.0016(8) -0.0024(8)
C9 0.0122(10) 0.0136(10) 0.0124(9) -0.0004(7) -0.0024(8) -0.0023(8)
C10 0.0115(10) 0.0103(9) 0.0094(9) 0.0035(7) 0.0009(7) 0.0007(8)
N11 0.0122(9) 0.0068(8) 0.0131(8) 0.0017(6) 0.0034(7) -0.0012(7)
C12 0.0113(10) 0.0115(9) 0.0089(9) -0.0002(7) -0.0015(7) -0.0001(8)
O13 0.0153(8) 0.0086(7) 0.0184(7) 0.0020(5) 0.0020(6) -0.0007(6)
C14 0.0125(10) 0.0114(9) 0.0094(9) -0.0007(7) -0.0007(7) 0.0000(8)
C15 0.0191(11) 0.0104(9) 0.0190(10) -0.0001(7) 0.0035(9) 0.0001(8)
C16 0.0149(11) 0.0120(9) 0.0206(11) -0.0001(8) 0.0036(8) 0.0023(8)
C17 0.0109(10) 0.0161(10) 0.0127(9) -0.0004(7) 0.0020(8) 0.0006(8)
C18 0.0214(12) 0.0100(9) 0.0327(12) 0.0037(8) 0.0100(10) 0.0006(9)
C19 0.0200(12) 0.0094(9) 0.0267(11) 0.0008(8) 0.0093(9) 0.0032(8)
N20 0.0138(9) 0.0177(9) 0.0180(9) 0.0013(7) 0.0037(7) -0.0002(8)
O21 0.0180(9) 0.0213(8) 0.0377(10) 0.0004(7) 0.0132(8) 0.0063(7)
O22 0.0250(10) 0.0194(8) 0.0526(11) 0.0033(8) 0.0190(9) -0.0063(7)

loop_
_atom_type_symbol
_atom_type_description
_atom_type_scat_dispersion_real
_atom_type_scat_dispersion_imag
_atom_type_scat_source
C C 0.0033 0.0016 'International Tables Vol C Tables 4.2.6.8 and 6.1.1.4'
H H 0.0000 0.0000 'International Tables Vol C Tables 4.2.6.8 and 6.1.1.4'
Fe Fe 0.3463 0.8444 'International Tables Vol C Tables 4.2.6.8 and 6.1.1.4'
N N 0.0061 0.0033 'International Tables Vol C Tables 4.2.6.8 and 6.1.1.4'
O O 0.0106 0.0060 'International Tables Vol C Tables 4.2.6.8 and 6.1.1.4'

loop_
_geom_angle_atom_site_label_1
_geom_angle_atom_site_label_2
_geom_angle_atom_site_label_3
_geom_angle
_geom_angle_site_symmetry_1
_geom_angle_site_symmetry_3
_geom_angle_publ_flag
C1 Fe1 C2 40.65(10) . . ?
C1 Fe1 C10 116.86(9) . . ?
C2 Fe1 C10 105.46(9) . . ?
C1 Fe1 C8 124.49(9) . . ?
C2 Fe1 C8 160.83(9) . . ?
C10 Fe1 C8 68.28(8) . . ?
C1 Fe1 C6 152.72(9) . . ?
C2 Fe1 C6 119.45(9) . . ?
C10 Fe1 C6 40.97(8) . . ?
C8 Fe1 C6 68.50(8) . . ?
C1 Fe1 C9 104.37(9) . . ?
C2 Fe1 C9 122.88(9) . . ?
C10 Fe1 C9 40.79(8) . . ?
C8 Fe1 C9 40.71(8) . . ?
C6 Fe1 C9 68.99(8) . . ?
C1 Fe1 C5 40.73(9) . . ?
C2 Fe1 C5 68.39(9) . . ?
C10 Fe1 C5 152.11(9) . . ?
C8 Fe1 C5 108.16(9) . . ?
C6 Fe1 C5 165.74(9) . . ?
C9 Fe1 C5 118.19(9) . . ?
C1 Fe1 C7 163.40(9) . . ?
C2 Fe1 C7 155.74(9) . . ?
C10 Fe1 C7 68.44(8) . . ?
C8 Fe1 C7 40.71(8) . . ?
C6 Fe1 C7 40.62(8) . . ?
C9 Fe1 C7 68.73(8) . . ?
C5 Fe1 C7 127.98(9) . . ?
C1 Fe1 C3 68.29(9) . . ?
C2 Fe1 C3 40.71(9) . . ?
C10 Fe1 C3 125.91(9) . . ?
C8 Fe1 C3 157.24(9) . . ?
C6 Fe1 C3 109.30(9) . . ?
C9 Fe1 C3 161.50(9) . . ?
C5 Fe1 C3 68.06(9) . . ?
C7 Fe1 C3 122.77(9) . . ?
C1 Fe1 C4 68.19(9) . . ?
C2 Fe1 C4 68.25(9) . . ?
C10 Fe1 C4 164.62(8) . . ?
C8 Fe1 C4 122.18(9) . . ?
C6 Fe1 C4 128.69(8) . . ?
C9 Fe1 C4 154.45(9) . . ?
C5 Fe1 C4 40.34(9) . . ?
C7 Fe1 C4 111.16(8) . . ?
C3 Fe1 C4 40.39(9) . . ?
C2 C1 C5 108.2(2) . . ?
C2 C1 Fe1 69.79(13) . . ?
C5 C1 Fe1 70.18(13) . . ?
C2 C1 H1 125.9 . . ?
C5 C1 H1 125.9 . . ?
Fe1 C1 H1 125.7 . . ?
C1 C2 C3 107.9(2) . . ?
C1 C2 Fe1 69.56(13) . . ?
C3 C2 Fe1 70.22(13) . . ?
C1 C2 H2 126.0 . . ?
C3 C2 H2 126.0 . . ?
Fe1 C2 H2 125.8 . . ?
C4 C3 C2 108.0(2) . . ?
C4 C3 Fe1 70.25(12) . . ?
C2 C3 Fe1 69.07(13) . . ?
C4 C3 H3 126.0 . . ?
C2 C3 H3 126.0 . . ?
Fe1 C3 H3 126.3 . . ?
C5 C4 C3 107.86(19) . . ?
C5 C4 Fe1 69.25(12) . . ?
C3 C4 Fe1 69.36(12) . . ?
C5 C4 H4 126.1 . . ?
C3 C4 H4 126.1 . . ?
Fe1 C4 H4 126.9 . . ?
C4 C5 C1 108.0(2) . . ?
C4 C5 Fe1 70.41(12) . . ?
C1 C5 Fe1 69.08(12) . . ?
C4 C5 H5 126.0 . . ?
C1 C5 H5 126.0 . . ?
Fe1 C5 H5 126.1 . . ?
C7 C6 C10 107.60(17) . . ?
C7 C6 Fe1 69.77(11) . . ?
C10 C6 Fe1 69.49(11) . . ?
C7 C6 H6 126.2 . . ?
C10 C6 H6 126.2 . . ?
Fe1 C6 H6 126.1 . . ?
C6 C7 C8 108.09(18) . . ?
C6 C7 Fe1 69.61(12) . . ?
C8 C7 Fe1 69.56(12) . . ?
C6 C7 H7 126.0 . . ?
C8 C7 H7 126.0 . . ?
Fe1 C7 H7 126.5 . . ?
C9 C8 C7 108.53(19) . . ?
C9 C8 Fe1 69.66(12) . . ?
C7 C8 Fe1 69.73(12) . . ?
C9 C8 H8 125.7 . . ?
C7 C8 H8 125.7 . . ?
Fe1 C8 H8 126.4 . . ?
C8 C9 C10 107.38(18) . . ?
C8 C9 Fe1 69.63(12) . . ?
C10 C9 Fe1 69.56(11) . . ?
C8 C9 H9 126.3 . . ?
C10 C9 H9 126.3 . . ?
Fe1 C9 H9 126.1 . . ?
N11 C10 C9 129.09(18) . . ?
N11 C10 C6 122.50(18) . . ?
C9 C10 C6 108.40(18) . . ?
N11 C10 Fe1 127.38(14) . . ?
C9 C10 Fe1 69.65(11) . . ?
C6 C10 Fe1 69.55(11) . . ?
C12 N11 C10 124.93(17) . . ?
C12 N11 H11 119.0(18) . . ?
C10 N11 H11 116.0(17) . . ?
O13 C12 N11 122.21(19) . . ?
O13 C12 C14 120.48(18) . . ?
N11 C12 C14 117.31(17) . . ?
C15 C14 C19 119.0(2) . . ?
C15 C14 C12 117.27(18) . . ?
C19 C14 C12 123.69(18) . . ?
C16 C15 C14 120.90(19) . . ?
C16 C15 H15 119.5 . . ?
C14 C15 H15 119.5 . . ?
C17 C16 C15 118.26(19) . . ?
C17 C16 H16 120.9 . . ?
C15 C16 H16 120.9 . . ?
C18 C17 C16 122.6(2) . . ?
C18 C17 N20 118.81(19) . . ?
C16 C17 N20 118.62(18) . . ?
C17 C18 C19 118.71(19) . . ?
C17 C18 H18 120.6 . . ?
C19 C18 H18 120.6 . . ?
C18 C19 C14 120.5(2) . . ?
C18 C19 H19 119.7 . . ?
C14 C19 H19 119.7 . . ?
O22 N20 O21 123.61(19) . . ?
O22 N20 C17 118.30(18) . . ?
O21 N20 C17 118.08(18) . . ?

loop_
_geom_bond_atom_site_label_1
_geom_bond_atom_site_label_2
_geom_bond_distance
_geom_bond_site_symmetry_2
_geom_bond_publ_flag
Fe1 C1 2.036(2) . ?
Fe1 C2 2.039(2) . ?
Fe1 C10 2.0477(19) . ?
Fe1 C8 2.048(2) . ?
Fe1 C6 2.049(2) . ?
Fe1 C9 2.049(2) . ?
Fe1 C5 2.051(2) . ?
Fe1 C7 2.051(2) . ?
Fe1 C3 2.054(2) . ?
Fe1 C4 2.066(2) . ?
C1 C2 1.416(3) . ?
C1 C5 1.422(3) . ?
C1 H1 0.9500 . ?
C2 C3 1.424(3) . ?
C2 H2 0.9500 . ?
C3 C4 1.422(3) . ?
C3 H3 0.9500 . ?
C4 C5 1.420(3) . ?
C4 H4 0.9500 . ?
C5 H5 0.9500 . ?
C6 C7 1.423(3) . ?
C6 C10 1.433(3) . ?
C6 H6 0.9500 . ?
C7 C8 1.426(3) . ?
C7 H7 0.9500 . ?
C8 C9 1.425(3) . ?
C8 H8 0.9500 . ?
C9 C10 1.428(3) . ?
C9 H9 0.9500 . ?
C10 N11 1.410(3) . ?
N11 C12 1.344(3) . ?
N11 H11 0.83(3) . ?
C12 O13 1.237(2) . ?
C12 C14 1.502(3) . ?
C14 C15 1.395(3) . ?
C14 C19 1.396(3) . ?
C15 C16 1.386(3) . ?
C15 H15 0.9500 . ?
C16 C17 1.379(3) . ?
C16 H16 0.9500 . ?
C17 C18 1.377(3) . ?
C17 N20 1.474(3) . ?
C18 C19 1.385(3) . ?
C18 H18 0.9500 . ?
C19 H19 0.9500 . ?
N20 O22 1.221(2) . ?
N20 O21 1.229(2) . ?

loop_
_geom_torsion_atom_site_label_1
_geom_torsion_atom_site_label_2
_geom_torsion_atom_site_label_3
_geom_torsion_atom_site_label_4
_geom_torsion
_geom_torsion_site_symmetry_1
_geom_torsion_site_symmetry_2
_geom_torsion_site_symmetry_3
_geom_torsion_site_symmetry_4
_geom_torsion_publ_flag
C5 C1 C2 C3 0.1(2) . . . . ?
Fe1 C1 C2 C3 59.99(15) . . . . ?
C5 C1 C2 Fe1 -59.92(15) . . . . ?
C1 C2 C3 C4 0.1(2) . . . . ?
Fe1 C2 C3 C4 59.67(15) . . . . ?
C1 C2 C3 Fe1 -59.58(15) . . . . ?
C2 C3 C4 C5 -0.2(2) . . . . ?
Fe1 C3 C4 C5 58.72(15) . . . . ?
C2 C3 C4 Fe1 -58.94(15) . . . . ?
C3 C4 C5 C1 0.3(2) . . . . ?
Fe1 C4 C5 C1 59.05(15) . . . . ?
C3 C4 C5 Fe1 -58.79(15) . . . . ?
C2 C1 C5 C4 -0.2(2) . . . . ?
Fe1 C1 C5 C4 -59.88(15) . . . . ?
C2 C1 C5 Fe1 59.68(15) . . . . ?
C10 C6 C7 C8 0.3(2) . . . . ?
Fe1 C6 C7 C8 -59.11(14) . . . . ?
C10 C6 C7 Fe1 59.43(13) . . . . ?
C6 C7 C8 C9 0.1(2) . . . . ?
Fe1 C7 C8 C9 -59.03(14) . . . . ?
C6 C7 C8 Fe1 59.14(14) . . . . ?
C7 C8 C9 C10 -0.5(2) . . . . ?
Fe1 C8 C9 C10 -59.56(14) . . . . ?
C7 C8 C9 Fe1 59.08(14) . . . . ?
C8 C9 C10 N11 -178.19(19) . . . . ?
Fe1 C9 C10 N11 122.2(2) . . . . ?
C8 C9 C10 C6 0.7(2) . . . . ?
Fe1 C9 C10 C6 -58.93(14) . . . . ?
C8 C9 C10 Fe1 59.61(14) . . . . ?
C7 C6 C10 N11 178.34(17) . . . . ?
Fe1 C6 C10 N11 -122.05(18) . . . . ?
C7 C6 C10 C9 -0.6(2) . . . . ?
Fe1 C6 C10 C9 58.99(14) . . . . ?
C7 C6 C10 Fe1 -59.61(14) . . . . ?
C9 C10 N11 C12 -23.0(3) . . . . ?
C6 C10 N11 C12 158.26(19) . . . . ?
Fe1 C10 N11 C12 70.2(3) . . . . ?
C10 N11 C12 O13 0.2(3) . . . . ?
C10 N11 C12 C14 -179.59(17) . . . . ?
O13 C12 C14 C15 -5.5(3) . . . . ?
N11 C12 C14 C15 174.32(18) . . . . ?
O13 C12 C14 C19 173.4(2) . . . . ?
N11 C12 C14 C19 -6.7(3) . . . . ?
C19 C14 C15 C16 0.2(3) . . . . ?
C12 C14 C15 C16 179.23(19) . . . . ?
C14 C15 C16 C17 0.0(3) . . . . ?
C15 C16 C17 C18 0.1(3) . . . . ?
C15 C16 C17 N20 179.54(19) . . . . ?
C16 C17 C18 C19 -0.4(4) . . . . ?
N20 C17 C18 C19 -179.9(2) . . . . ?
C17 C18 C19 C14 0.6(4) . . . . ?
C15 C14 C19 C18 -0.6(3) . . . . ?
C12 C14 C19 C18 -179.5(2) . . . . ?
C18 C17 N20 O22 6.7(3) . . . . ?
C16 C17 N20 O22 -172.8(2) . . . . ?
C18 C17 N20 O21 -172.5(2) . . . . ?
C16 C17 N20 O21 8.1(3) . . . . ?
